data_1528341
loop_
_publ_author_name
'Bauer, E.M.'
'Bellitto, C.'
'Mahmoud, M.R.'
'Portalone, G.'
'Ibrahim, S.A.'
'Colapietro, M.'
'Righini, G.'

_publ_section_title
;
 Layered hybrid organic-inorganic Co(II) alkylphosphonates. Synthesis,
 crystal structure and magnetism of the first two members of the series:
 Co [(C H3 P O3) (H2 O)] and Co [(C2 H5 P O3) (H2 O)]
;
_journal_name_full 'Journal of Solid State Chemistry'
_journal_page_first 389
_journal_page_last 397
_journal_volume 179
_journal_year 2006
_chemical_formula_sum 'C H3 Co O4 P'
_chemical_name_systematic 'Co ((C H3) P O3) (H2 O)'
_space_group_IT_number 33
_symmetry_space_group_name_Hall 'P 2c -2n'
_symmetry_space_group_name_H-M 'P n a 21'
_cell_angle_alpha 90
_cell_angle_beta 90
_cell_angle_gamma 90
_cell_formula_units_Z 4
_cell_length_a 17.413
_cell_length_b 4.7856
_cell_length_c 5.6638
_cell_volume 471.974
_citation_journal_id_ASTM JSSCBI
_cod_data_source_file Bauer_JSSCBI_2006_912.cif
_cod_data_source_block C1Co1H3O4P1
_cod_original_cell_volume 471.9738
_cod_original_formula_sum 'C1 Co1 H3 O4 P1'
_cod_database_code 1528341

loop_
_symmetry_equiv_pos_as_xyz
x,y,z
-x,-y,z+1/2
-x+1/2,y+1/2,z+1/2
x+1/2,-y+1/2,z

loop_
_atom_site_label
_atom_site_type_symbol
_atom_site_fract_x
_atom_site_fract_y
_atom_site_fract_z
_atom_site_occupancy
_atom_site_U_iso_or_equiv
O2 O-2 0.8072 0.1362 -0.085 1 0.0
C1 C-4 0.9452 0.2065 -0.32 1 0.0
P1 P+5 0.84517 0.28691 -0.3004 1 0.0
O1 O-2 0.8081 0.1508 -0.5183 1 0.0
H2 H+1 0.9519 0.0075 -0.315 1 0.0
O3 O-2 0.83511 0.6015 -0.294 1 0.0
O4 O-2 0.85468 0.6465 0.192 1 0.0
H1 H+1 0.9687 0.2807 -0.1721 1 0.0
H3 H+1 0.9686 0.2875 -0.4485 1 0.0
Co1 Co+2 0.76193 0.35212 0.1968 1 0.0
